data_1575719
loop_
_publ_author_name
'Wan, Qinhui'
'Wu, Xia-Die'
'Xu, Fei-Fei'
'Hou, Zhong-Wei'
'Wang, Lei'

_publ_section_title
;
 Photoelectrocatalytic XAT strategy for the generation of alkyl radicals
 to synthesize alkylated 3-CF<sub>3</sub>-2-oxindoles.
;
_journal_issue 83
_journal_name_full 'Chemical communications (Cambridge, England)'
_journal_page_first 16270
_journal_page_last 16273
_journal_paper_doi 10.1039/d5cc03812j
_journal_volume 61
_journal_year 2025
_chemical_formula_moiety '2(C18 H23 F3 N2 O3)'
_chemical_formula_sum 'C36 H46 F6 N4 O6'
_chemical_formula_weight 744.77
_space_group_crystal_system triclinic
_space_group_IT_number 2
_space_group_name_Hall '-P 1'
_space_group_name_H-M_alt 'P -1'
_atom_sites_solution_hydrogens geom
_atom_sites_solution_primary dual
_audit_creation_date 2024-05-31
_audit_creation_method
;
Olex2 1.2
(compiled 2018.05.29 svn.r3508 for OlexSys, GUI svn.r5506)
;
_audit_update_record
;
2024-05-31 deposited with the CCDC.	2025-09-11 downloaded from the CCDC.
;
_cell_angle_alpha 92.5560(10)
_cell_angle_beta 92.3110(10)
_cell_angle_gamma 90.2000(10)
_cell_formula_units_Z 2
_cell_length_a 10.0034(2)
_cell_length_b 12.4144(3)
_cell_length_c 15.9012(3)
_cell_measurement_reflns_used 9892
_cell_measurement_temperature 303(2)
_cell_measurement_theta_max 68.25
_cell_measurement_theta_min 3.56
_cell_volume 1971.11(7)
_computing_cell_refinement 'SAINT V8.40B (?, 2016)'
_computing_data_reduction 'SAINT V8.40B (?, 2016)'
_computing_molecular_graphics 'Olex2 (Dolomanov et al., 2009)'
_computing_publication_material 'Olex2 (Dolomanov et al., 2009)'
_computing_structure_refinement 'ShelXL (Sheldrick, 2015)'
_computing_structure_solution 'ShelXT (Sheldrick, 2015)'
_diffrn_ambient_temperature 303.0
_diffrn_measured_fraction_theta_full 0.984
_diffrn_measured_fraction_theta_max 0.982
_diffrn_measurement_device_type 'CCD area detector'
_diffrn_measurement_method 'phi and omega scans'
_diffrn_radiation_monochromator graphite
_diffrn_radiation_type CuK\a
_diffrn_radiation_wavelength 1.54178
_diffrn_reflns_av_R_equivalents 0.0496
_diffrn_reflns_av_unetI/netI 0.0533
_diffrn_reflns_Laue_measured_fraction_full 0.984
_diffrn_reflns_Laue_measured_fraction_max 0.982
_diffrn_reflns_limit_h_max 12
_diffrn_reflns_limit_h_min -10
_diffrn_reflns_limit_k_max 14
_diffrn_reflns_limit_k_min -14
_diffrn_reflns_limit_l_max 19
_diffrn_reflns_limit_l_min -19
_diffrn_reflns_number 31052
_diffrn_reflns_point_group_measured_fraction_full 0.984
_diffrn_reflns_point_group_measured_fraction_max 0.982
_diffrn_reflns_theta_full 67.679
_diffrn_reflns_theta_max 68.367
_diffrn_reflns_theta_min 2.784
_exptl_absorpt_coefficient_mu 0.890
_exptl_absorpt_correction_T_max 0.7531
_exptl_absorpt_correction_T_min 0.4900
_exptl_absorpt_correction_type multi-scan
_exptl_absorpt_process_details
;
SADABS-2016/2 (Bruker,2016/2) was used for absorption correction.
wR2(int) was 0.1354 before and 0.0669 after correction.
The Ratio of minimum to maximum transmission is 0.6506.
The \l/2 correction factor is Not present.
;
_exptl_crystal_colour colourless
_exptl_crystal_colour_primary colourless
_exptl_crystal_density_diffrn 1.255
_exptl_crystal_description block
_exptl_crystal_F_000 784
_exptl_crystal_size_max 0.23
_exptl_crystal_size_mid 0.2
_exptl_crystal_size_min 0.17
_refine_diff_density_max 0.269
_refine_diff_density_min -0.336
_refine_diff_density_rms 0.044
_refine_ls_extinction_method none
_refine_ls_goodness_of_fit_ref 1.059
_refine_ls_hydrogen_treatment constr
_refine_ls_matrix_type full
_refine_ls_number_parameters 477
_refine_ls_number_reflns 7099
_refine_ls_number_restraints 0
_refine_ls_restrained_S_all 1.059
_refine_ls_R_factor_all 0.0756
_refine_ls_R_factor_gt 0.0592
_refine_ls_shift/su_max 0.001
_refine_ls_shift/su_mean 0.000
_refine_ls_structure_factor_coef Fsqd
_refine_ls_weighting_details 'w=1/[\s^2^(Fo^2^)+(0.1059P)^2^+0.3663P] where P=(Fo^2^+2Fc^2^)/3'
_refine_ls_weighting_scheme calc
_refine_ls_wR_factor_gt 0.1795
_refine_ls_wR_factor_ref 0.1895
_reflns_Friedel_coverage 0.000
_reflns_number_gt 6097
_reflns_number_total 7099
_reflns_threshold_expression 'I > 2\s(I)'
_cod_data_source_file d5cc03812j2.cif
_cod_data_source_block 1
_cod_depositor_comments 'Adding full bibliography for 1575719.cif.'
_cod_database_code 1575719
_shelx_shelxl_version_number 2016/6
_shelx_space_group_comment
;
The symmetry employed for this shelxl refinement is uniquely defined
by the following loop, which should always be used as a source of
symmetry information in preference to the above space-group names.
They are only intended as comments.
;
_shelx_estimated_absorpt_t_max 0.863
_shelx_estimated_absorpt_t_min 0.821
_olex2_refinement_description
;
1. Fixed Uiso
 At 1.2 times of:
  All C(H) groups, All C(H,H) groups, All N(H) groups
 At 1.5 times of:
  All C(H,H,H) groups
2.a Secondary CH2 refined with riding coordinates:
 C24(H24A,H24B), C25(H25A,H25B), C7(H7A,H7B), C6(H6A,H6B), C26(H26A,H26B),
 C8(H8A,H8B)
2.b Aromatic/amide H refined with riding coordinates:
 N3(H3), N1(H1), C30(H30), C33(H33), C15(H15), C32(H32), C12(H12), C31(H31),
 C13(H13), C14(H14)
2.c Idealised Me refined as rotating group:
 C3(H3A,H3B,H3C), C2(H2A,H2B,H2C), C17(H17A,H17B,H17C), C36(H36A,H36B,H36C),
 C21(H21A,H21B,H21C), C1(H1A,H1B,H1C), C20(H20A,H20B,H20C), C19(H19A,H19B,H19C)
;
_olex2_submission_special_instructions 'No special instructions were received'

loop_
_space_group_symop_operation_xyz
'x, y, z'
'-x, -y, -z'

loop_
_atom_site_label
_atom_site_type_symbol
_atom_site_fract_x
_atom_site_fract_y
_atom_site_fract_z
_atom_site_U_iso_or_equiv
_atom_site_adp_type
_atom_site_occupancy
_atom_site_site_symmetry_order
_atom_site_calc_flag
_atom_site_refinement_flags_posn
_atom_site_refinement_flags_adp
_atom_site_refinement_flags_occupancy
_atom_site_disorder_assembly
_atom_site_disorder_group
O1 O 0.64595(12) 0.61385(12) 0.21264(10) 0.0692(4) Uani 1 1 d . . . . .
O2 O 0.79501(11) 0.47555(12) 0.20484(10) 0.0710(4) Uani 1 1 d . . . . .
O5 O 0.13495(12) 0.54643(13) 0.12539(10) 0.0712(4) Uani 1 1 d . . . . .
O4 O 0.29537(12) 0.48574(15) 0.21689(10) 0.0807(5) Uani 1 1 d . . . . .
N3 N 0.07747(14) 0.45150(13) 0.23173(11) 0.0628(4) Uani 1 1 d . . . . .
H3 H -0.002688 0.463312 0.212884 0.075 Uiso 1 1 calc R . . . .
F2 F 0.4969(2) 0.23778(15) 0.57952(11) 0.1108(6) Uani 1 1 d . . . . .
N1 N 0.57415(14) 0.44686(14) 0.20970(11) 0.0674(4) Uani 1 1 d . . . . .
H1 H 0.496757 0.476493 0.212285 0.081 Uiso 1 1 calc R . . . .
F6 F -0.0405(2) -0.04815(13) 0.11233(14) 0.1226(6) Uani 1 1 d . . . . .
N2 N 0.69166(18) 0.09832(13) 0.44068(11) 0.0672(4) Uani 1 1 d . . . . .
F4 F -0.0779(2) 0.10803(16) 0.06619(14) 0.1280(7) Uani 1 1 d . . . . .
F1 F 0.4825(2) 0.39531(15) 0.53264(14) 0.1396(9) Uani 1 1 d . . . . .
N4 N 0.2037(2) -0.01575(14) 0.26069(11) 0.0730(5) Uani 1 1 d . . . . .
C23 C 0.17956(16) 0.49451(15) 0.19309(12) 0.0576(4) Uani 1 1 d . . . . .
C5 C 0.68217(15) 0.50991(16) 0.20929(11) 0.0559(4) Uani 1 1 d . . . . .
F3 F 0.34635(18) 0.2718(2) 0.48711(14) 0.1390(8) Uani 1 1 d . . . . .
O3 O 0.4680(2) 0.08311(19) 0.40340(14) 0.1103(7) Uani 1 1 d . . . . .
O6 O -0.0008(3) 0.00028(18) 0.31827(15) 0.1205(8) Uani 1 1 d . . . . .
F5 F -0.17894(18) 0.05642(19) 0.17384(18) 0.1465(9) Uani 1 1 d . . . . .
C16 C 0.7794(2) 0.18183(16) 0.46632(11) 0.0610(4) Uani 1 1 d . . . . .
C29 C 0.1837(2) 0.09427(16) 0.14978(12) 0.0630(4) Uani 1 1 d . . . . .
C34 C 0.2692(2) 0.02763(16) 0.19389(12) 0.0648(5) Uani 1 1 d . . . . .
C27 C 0.0524(2) 0.09989(16) 0.19328(15) 0.0689(5) Uani 1 1 d . . . . .
C4 C 0.74420(19) 0.70151(17) 0.21508(13) 0.0659(5) Uani 1 1 d . . . . .
C24 C 0.09643(19) 0.38587(16) 0.30400(13) 0.0645(5) Uani 1 1 d . . . . .
H24A H 0.015841 0.388227 0.335957 0.077 Uiso 1 1 calc R . . . .
H24B H 0.168934 0.416136 0.340034 0.077 Uiso 1 1 calc R . . . .
C18 C 0.5664(2) 0.13558(18) 0.42658(14) 0.0718(5) Uani 1 1 d . . . . .
C9 C 0.5695(2) 0.25895(17) 0.44186(14) 0.0708(5) Uani 1 1 d . . . . .
C11 C 0.7126(2) 0.27821(16) 0.47133(13) 0.0664(5) Uani 1 1 d . . . . .
C25 C 0.12825(19) 0.26898(16) 0.28040(14) 0.0657(5) Uani 1 1 d . . . . .
H25A H 0.209567 0.266403 0.249156 0.079 Uiso 1 1 calc R . . . .
H25B H 0.144384 0.230268 0.331451 0.079 Uiso 1 1 calc R . . . .
C7 C 0.6242(2) 0.28332(19) 0.28857(14) 0.0729(6) Uani 1 1 d . . . . .
H7A H 0.714143 0.307676 0.304898 0.088 Uiso 1 1 calc R . . . .
H7B H 0.626176 0.205430 0.280569 0.088 Uiso 1 1 calc R . . . .
C6 C 0.5821(2) 0.33162(19) 0.20600(14) 0.0715(5) Uani 1 1 d . . . . .
H6A H 0.645382 0.309609 0.163972 0.086 Uiso 1 1 calc R . . . .
H6B H 0.495284 0.302280 0.187537 0.086 Uiso 1 1 calc R . . . .
C30 C 0.2281(3) 0.1458(2) 0.08108(14) 0.0847(7) Uani 1 1 d . . . . .
H30 H 0.171191 0.190267 0.050757 0.102 Uiso 1 1 calc R . . . .
C35 C 0.0779(3) 0.02269(17) 0.26552(15) 0.0785(6) Uani 1 1 d . . . . .
C22 C 0.22333(19) 0.60425(19) 0.07244(13) 0.0698(5) Uani 1 1 d . . . . .
C33 C 0.3991(3) 0.0118(2) 0.17133(18) 0.0890(7) Uani 1 1 d . . . . .
H33 H 0.456330 -0.032731 0.201370 0.107 Uiso 1 1 calc R . . . .
C26 C 0.0169(2) 0.21345(17) 0.22789(17) 0.0737(6) Uani 1 1 d . . . . .
H26A H -0.007163 0.257711 0.180914 0.088 Uiso 1 1 calc R . . . .
H26B H -0.060951 0.208202 0.261948 0.088 Uiso 1 1 calc R . . . .
C8 C 0.5313(2) 0.3134(2) 0.35959(16) 0.0815(7) Uani 1 1 d . . . . .
H8A H 0.440405 0.292882 0.341979 0.098 Uiso 1 1 calc R . . . .
H8B H 0.533394 0.391002 0.369903 0.098 Uiso 1 1 calc R . . . .
C3 C 0.6562(3) 0.8007(2) 0.21777(19) 0.0901(7) Uani 1 1 d . . . . .
H3A H 0.603212 0.802882 0.166200 0.135 Uiso 1 1 calc GR . . . .
H3B H 0.711385 0.864145 0.224440 0.135 Uiso 1 1 calc GR . . . .
H3C H 0.598427 0.797729 0.264360 0.135 Uiso 1 1 calc GR . . . .
C15 C 0.9153(2) 0.1732(3) 0.48471(15) 0.0865(7) Uani 1 1 d . . . . .
H15 H 0.959084 0.107372 0.479614 0.104 Uiso 1 1 calc R . . . .
C10 C 0.4742(3) 0.2910(2) 0.51022(19) 0.0937(8) Uani 1 1 d . . . . .
C28 C -0.0618(3) 0.0544(2) 0.1359(2) 0.0998(8) Uani 1 1 d . . . . .
C2 C 0.8222(3) 0.6961(2) 0.1365(2) 0.0982(9) Uani 1 1 d . . . . .
H2A H 0.877547 0.633126 0.136015 0.147 Uiso 1 1 calc GR . . . .
H2B H 0.877442 0.759334 0.134918 0.147 Uiso 1 1 calc GR . . . .
H2C H 0.761462 0.692504 0.088078 0.147 Uiso 1 1 calc GR . . . .
C32 C 0.4417(3) 0.0644(3) 0.1026(2) 0.1044(9) Uani 1 1 d . . . . .
H32 H 0.529080 0.054888 0.085976 0.125 Uiso 1 1 calc R . . . .
C17 C 0.7273(3) -0.0143(2) 0.4305(2) 0.1053(10) Uani 1 1 d . . . . .
H17A H 0.797551 -0.022089 0.391319 0.158 Uiso 1 1 calc GR . . . .
H17B H 0.650477 -0.055275 0.409419 0.158 Uiso 1 1 calc GR . . . .
H17C H 0.757372 -0.040366 0.483909 0.158 Uiso 1 1 calc GR . . . .
C36 C 0.2626(4) -0.0930(2) 0.31771(17) 0.1001(9) Uani 1 1 d . . . . .
H36A H 0.295837 -0.153770 0.285549 0.150 Uiso 1 1 calc GR . . . .
H36B H 0.195755 -0.116987 0.354432 0.150 Uiso 1 1 calc GR . . . .
H36C H 0.334879 -0.059258 0.350681 0.150 Uiso 1 1 calc GR . . . .
C12 C 0.7833(3) 0.3704(2) 0.49904(18) 0.0968(8) Uani 1 1 d . . . . .
H12 H 0.740924 0.436834 0.503827 0.116 Uiso 1 1 calc R . . . .
C31 C 0.3580(3) 0.1302(3) 0.05813(17) 0.1050(9) Uani 1 1 d . . . . .
H31 H 0.389335 0.164782 0.012027 0.126 Uiso 1 1 calc R . . . .
C21 C 0.1284(3) 0.6428(3) 0.00387(18) 0.0975(8) Uani 1 1 d . . . . .
H21A H 0.081955 0.582077 -0.023212 0.146 Uiso 1 1 calc GR . . . .
H21B H 0.178051 0.679220 -0.036862 0.146 Uiso 1 1 calc GR . . . .
H21C H 0.064789 0.691550 0.028157 0.146 Uiso 1 1 calc GR . . . .
C13 C 0.9192(4) 0.3610(3) 0.51946(19) 0.1086(10) Uani 1 1 d . . . . .
H13 H 0.967419 0.421602 0.539548 0.130 Uiso 1 1 calc R . . . .
C14 C 0.9823(3) 0.2655(4) 0.51067(17) 0.1060(10) Uani 1 1 d . . . . .
H14 H 1.073917 0.262538 0.522624 0.127 Uiso 1 1 calc R . . . .
C1 C 0.8317(3) 0.6975(3) 0.2945(2) 0.1127(10) Uani 1 1 d . . . . .
H1A H 0.777231 0.684085 0.341281 0.169 Uiso 1 1 calc GR . . . .
H1B H 0.877764 0.765083 0.304490 0.169 Uiso 1 1 calc GR . . . .
H1C H 0.895879 0.640619 0.288176 0.169 Uiso 1 1 calc GR . . . .
C20 C 0.3252(4) 0.5305(4) 0.0357(2) 0.1350(16) Uani 1 1 d . . . . .
H20A H 0.389902 0.512261 0.078970 0.202 Uiso 1 1 calc GR . . . .
H20B H 0.369295 0.565665 -0.008075 0.202 Uiso 1 1 calc GR . . . .
H20C H 0.281945 0.465934 0.012690 0.202 Uiso 1 1 calc GR . . . .
C19 C 0.2868(5) 0.6970(3) 0.1245(3) 0.1439(16) Uani 1 1 d . . . . .
H19A H 0.218375 0.745023 0.143785 0.216 Uiso 1 1 calc GR . . . .
H19B H 0.346857 0.735276 0.090733 0.216 Uiso 1 1 calc GR . . . .
H19C H 0.335654 0.669677 0.172166 0.216 Uiso 1 1 calc GR . . . .

loop_
_atom_site_aniso_label
_atom_site_aniso_U_11
_atom_site_aniso_U_22
_atom_site_aniso_U_33
_atom_site_aniso_U_23
_atom_site_aniso_U_13
_atom_site_aniso_U_12
O1 0.0418(6) 0.0723(8) 0.0953(10) 0.0200(7) 0.0067(6) 0.0055(5)
O2 0.0345(6) 0.0804(9) 0.0994(10) 0.0163(7) 0.0060(6) 0.0051(5)
O5 0.0416(6) 0.0873(10) 0.0867(9) 0.0280(7) -0.0002(6) -0.0008(6)
O4 0.0343(6) 0.1221(13) 0.0870(10) 0.0228(9) -0.0002(6) 0.0025(7)
N3 0.0361(7) 0.0655(9) 0.0881(11) 0.0165(8) 0.0039(6) 0.0058(6)
F2 0.1382(14) 0.1060(12) 0.0946(10) 0.0331(9) 0.0503(10) 0.0164(10)
N1 0.0350(7) 0.0814(11) 0.0884(11) 0.0342(9) 0.0016(6) 0.0017(6)
F6 0.1440(15) 0.0752(10) 0.1457(16) -0.0098(10) -0.0134(12) -0.0222(9)
N2 0.0758(10) 0.0515(8) 0.0761(10) 0.0106(7) 0.0176(8) -0.0007(7)
F4 0.1310(15) 0.1020(12) 0.1469(16) 0.0180(11) -0.0587(13) -0.0149(10)
F1 0.184(2) 0.0882(11) 0.1559(17) 0.0256(11) 0.0946(16) 0.0413(12)
N4 0.1030(13) 0.0579(9) 0.0594(9) 0.0134(7) 0.0080(8) 0.0088(8)
C23 0.0361(8) 0.0650(10) 0.0719(11) 0.0042(8) 0.0026(7) 0.0039(7)
C5 0.0352(8) 0.0764(11) 0.0578(9) 0.0208(8) 0.0020(6) 0.0030(7)
F3 0.0826(11) 0.197(2) 0.1457(16) 0.0544(16) 0.0511(11) 0.0320(12)
O3 0.0931(13) 0.1179(16) 0.1205(15) 0.0131(12) 0.0072(11) -0.0458(11)
O6 0.1498(19) 0.0972(14) 0.1214(16) 0.0245(12) 0.0711(14) -0.0082(13)
F5 0.0753(11) 0.1344(16) 0.228(3) -0.0159(16) 0.0090(13) -0.0317(10)
C16 0.0665(11) 0.0665(11) 0.0513(9) 0.0125(8) 0.0084(7) -0.0005(8)
C29 0.0733(12) 0.0611(10) 0.0556(9) 0.0074(8) 0.0084(8) 0.0041(8)
C34 0.0797(12) 0.0582(10) 0.0566(10) -0.0004(8) 0.0067(8) 0.0117(9)
C27 0.0649(11) 0.0582(10) 0.0847(13) 0.0103(9) 0.0105(9) 0.0006(8)
C4 0.0543(10) 0.0712(12) 0.0727(12) 0.0028(9) 0.0080(8) 0.0005(8)
C24 0.0557(10) 0.0670(11) 0.0718(11) 0.0063(9) 0.0119(8) 0.0066(8)
C18 0.0736(13) 0.0720(12) 0.0716(12) 0.0151(9) 0.0114(9) -0.0150(10)
C9 0.0671(11) 0.0672(12) 0.0814(13) 0.0252(10) 0.0198(9) 0.0081(9)
C11 0.0798(12) 0.0579(10) 0.0631(10) 0.0106(8) 0.0127(9) -0.0070(9)
C25 0.0580(10) 0.0649(11) 0.0754(12) 0.0127(9) 0.0062(8) 0.0117(8)
C7 0.0603(11) 0.0792(13) 0.0824(13) 0.0310(11) 0.0112(9) 0.0075(9)
C6 0.0558(10) 0.0820(14) 0.0782(12) 0.0237(10) -0.0009(9) -0.0093(9)
C30 0.0996(17) 0.0933(16) 0.0631(12) 0.0216(11) 0.0079(11) -0.0020(13)
C35 0.1007(16) 0.0579(11) 0.0795(13) 0.0078(10) 0.0294(12) -0.0037(10)
C22 0.0518(10) 0.0899(14) 0.0688(11) 0.0111(10) 0.0085(8) -0.0042(9)
C33 0.0872(16) 0.0874(16) 0.0916(16) -0.0096(13) 0.0070(12) 0.0275(13)
C26 0.0526(10) 0.0629(11) 0.1063(16) 0.0052(11) 0.0092(10) 0.0056(8)
C8 0.0623(11) 0.0955(16) 0.0912(15) 0.0398(13) 0.0178(10) 0.0160(10)
C3 0.0885(16) 0.0771(15) 0.1059(18) 0.0015(13) 0.0201(13) 0.0140(12)
C15 0.0749(14) 0.114(2) 0.0725(13) 0.0234(13) 0.0013(10) 0.0061(13)
C10 0.1008(19) 0.0842(17) 0.1016(18) 0.0301(14) 0.0407(15) 0.0152(13)
C28 0.0898(18) 0.0748(16) 0.134(2) 0.0049(16) -0.0043(16) -0.0142(13)
C2 0.113(2) 0.0728(14) 0.113(2) 0.0141(13) 0.0560(16) 0.0026(13)
C32 0.0905(18) 0.129(2) 0.0941(18) -0.0182(17) 0.0376(15) 0.0107(17)
C17 0.131(2) 0.0557(12) 0.133(2) 0.0063(13) 0.0543(19) 0.0064(13)
C36 0.156(3) 0.0676(14) 0.0758(14) 0.0183(11) -0.0202(15) 0.0064(15)
C12 0.130(2) 0.0711(14) 0.0895(16) -0.0042(12) 0.0169(16) -0.0178(14)
C31 0.115(2) 0.132(3) 0.0702(14) 0.0063(15) 0.0372(14) -0.0122(19)
C21 0.0784(15) 0.129(2) 0.0891(16) 0.0404(16) 0.0083(12) 0.0142(14)
C13 0.115(2) 0.123(3) 0.0850(17) -0.0084(17) -0.0052(16) -0.051(2)
C14 0.0866(17) 0.158(3) 0.0723(15) 0.0087(17) -0.0109(13) -0.0289(19)
C1 0.0979(19) 0.129(3) 0.106(2) -0.0226(18) -0.0295(16) 0.0069(17)
C20 0.107(2) 0.219(4) 0.0824(17) 0.016(2) 0.0250(15) 0.076(3)
C19 0.175(4) 0.117(3) 0.138(3) 0.021(2) -0.022(3) -0.073(3)

loop_
_atom_type_symbol
_atom_type_description
_atom_type_scat_dispersion_real
_atom_type_scat_dispersion_imag
_atom_type_scat_source
C C 0.0181 0.0091 'International Tables Vol C Tables 4.2.6.8 and 6.1.1.4'
H H 0.0000 0.0000 'International Tables Vol C Tables 4.2.6.8 and 6.1.1.4'
F F 0.0727 0.0534 'International Tables Vol C Tables 4.2.6.8 and 6.1.1.4'
N N 0.0311 0.0180 'International Tables Vol C Tables 4.2.6.8 and 6.1.1.4'
O O 0.0492 0.0322 'International Tables Vol C Tables 4.2.6.8 and 6.1.1.4'

loop_
_geom_angle_atom_site_label_1
_geom_angle_atom_site_label_2
_geom_angle_atom_site_label_3
_geom_angle
_geom_angle_site_symmetry_1
_geom_angle_site_symmetry_3
_geom_angle_publ_flag
C5 O1 C4 122.07(13) . . ?
C23 O5 C22 122.76(14) . . ?
C23 N3 H3 118.7 . . ?
C23 N3 C24 122.53(15) . . ?
C24 N3 H3 118.7 . . ?
C5 N1 H1 118.8 . . ?
C5 N1 C6 122.46(16) . . ?
C6 N1 H1 118.8 . . ?
C16 N2 C17 125.4(2) . . ?
C18 N2 C16 111.14(17) . . ?
C18 N2 C17 123.5(2) . . ?
C34 N4 C36 124.7(2) . . ?
C35 N4 C34 111.20(17) . . ?
C35 N4 C36 124.1(2) . . ?
O4 C23 O5 126.07(17) . . ?
O4 C23 N3 123.49(18) . . ?
N3 C23 O5 110.43(14) . . ?
O2 C5 O1 126.53(16) . . ?
O2 C5 N1 123.48(19) . . ?
N1 C5 O1 109.97(14) . . ?
C11 C16 N2 110.42(18) . . ?
C11 C16 C15 122.9(2) . . ?
C15 C16 N2 126.7(2) . . ?
C34 C29 C27 108.50(17) . . ?
C30 C29 C34 119.9(2) . . ?
C30 C29 C27 131.5(2) . . ?
C29 C34 N4 110.22(18) . . ?
C33 C34 N4 128.2(2) . . ?
C33 C34 C29 121.5(2) . . ?
C29 C27 C35 101.59(17) . . ?
C29 C27 C26 114.03(17) . . ?
C29 C27 C28 111.2(2) . . ?
C26 C27 C35 110.99(19) . . ?
C28 C27 C35 108.6(2) . . ?
C28 C27 C26 110.09(19) . . ?
O1 C4 C3 102.27(17) . . ?
O1 C4 C2 110.06(19) . . ?
O1 C4 C1 109.6(2) . . ?
C2 C4 C3 110.7(2) . . ?
C2 C4 C1 113.1(2) . . ?
C1 C4 C3 110.7(2) . . ?
N3 C24 H24A 109.0 . . ?
N3 C24 H24B 109.0 . . ?
N3 C24 C25 113.11(17) . . ?
H24A C24 H24B 107.8 . . ?
C25 C24 H24A 109.0 . . ?
C25 C24 H24B 109.0 . . ?
N2 C18 C9 108.09(17) . . ?
O3 C18 N2 127.0(2) . . ?
O3 C18 C9 124.9(2) . . ?
C11 C9 C18 101.62(17) . . ?
C11 C9 C8 113.48(17) . . ?
C11 C9 C10 111.3(2) . . ?
C8 C9 C18 109.7(2) . . ?
C10 C9 C18 109.49(18) . . ?
C10 C9 C8 110.90(19) . . ?
C16 C11 C9 108.56(18) . . ?
C16 C11 C12 118.6(2) . . ?
C12 C11 C9 132.8(2) . . ?
C24 C25 H25A 109.1 . . ?
C24 C25 H25B 109.1 . . ?
H25A C25 H25B 107.8 . . ?
C26 C25 C24 112.60(16) . . ?
C26 C25 H25A 109.1 . . ?
C26 C25 H25B 109.1 . . ?
H7A C7 H7B 107.8 . . ?
C6 C7 H7A 109.0 . . ?
C6 C7 H7B 109.0 . . ?
C6 C7 C8 113.04(18) . . ?
C8 C7 H7A 109.0 . . ?
C8 C7 H7B 109.0 . . ?
N1 C6 C7 114.4(2) . . ?
N1 C6 H6A 108.7 . . ?
N1 C6 H6B 108.7 . . ?
C7 C6 H6A 108.7 . . ?
C7 C6 H6B 108.7 . . ?
H6A C6 H6B 107.6 . . ?
C29 C30 H30 120.6 . . ?
C31 C30 C29 118.8(2) . . ?
C31 C30 H30 120.6 . . ?
N4 C35 C27 108.42(17) . . ?
O6 C35 N4 125.4(2) . . ?
O6 C35 C27 126.1(3) . . ?
O5 C22 C21 102.66(16) . . ?
O5 C22 C20 110.9(2) . . ?
O5 C22 C19 108.4(2) . . ?
C20 C22 C21 110.4(2) . . ?
C20 C22 C19 112.1(3) . . ?
C19 C22 C21 112.0(3) . . ?
C34 C33 H33 121.2 . . ?
C34 C33 C32 117.6(2) . . ?
C32 C33 H33 121.2 . . ?
C27 C26 H26A 108.7 . . ?
C27 C26 H26B 108.7 . . ?
C25 C26 C27 114.12(17) . . ?
C25 C26 H26A 108.7 . . ?
C25 C26 H26B 108.7 . . ?
H26A C26 H26B 107.6 . . ?
C9 C8 H8A 109.0 . . ?
C9 C8 H8B 109.0 . . ?
C7 C8 C9 112.89(17) . . ?
C7 C8 H8A 109.0 . . ?
C7 C8 H8B 109.0 . . ?
H8A C8 H8B 107.8 . . ?
C4 C3 H3A 109.5 . . ?
C4 C3 H3B 109.5 . . ?
C4 C3 H3C 109.5 . . ?
H3A C3 H3B 109.5 . . ?
H3A C3 H3C 109.5 . . ?
H3B C3 H3C 109.5 . . ?
C16 C15 H15 121.5 . . ?
C14 C15 C16 117.0(3) . . ?
C14 C15 H15 121.5 . . ?
F2 C10 F1 106.7(3) . . ?
F2 C10 F3 105.8(2) . . ?
F2 C10 C9 112.3(2) . . ?
F1 C10 F3 106.2(2) . . ?
F1 C10 C9 112.4(2) . . ?
F3 C10 C9 112.9(3) . . ?
F6 C28 F5 106.3(2) . . ?
F6 C28 C27 111.5(2) . . ?
F4 C28 F6 106.9(3) . . ?
F4 C28 F5 107.2(3) . . ?
F4 C28 C27 112.3(2) . . ?
F5 C28 C27 112.2(3) . . ?
C4 C2 H2A 109.5 . . ?
C4 C2 H2B 109.5 . . ?
C4 C2 H2C 109.5 . . ?
H2A C2 H2B 109.5 . . ?
H2A C2 H2C 109.5 . . ?
H2B C2 H2C 109.5 . . ?
C33 C32 H32 119.3 . . ?
C31 C32 C33 121.5(3) . . ?
C31 C32 H32 119.3 . . ?
N2 C17 H17A 109.5 . . ?
N2 C17 H17B 109.5 . . ?
N2 C17 H17C 109.5 . . ?
H17A C17 H17B 109.5 . . ?
H17A C17 H17C 109.5 . . ?
H17B C17 H17C 109.5 . . ?
N4 C36 H36A 109.5 . . ?
N4 C36 H36B 109.5 . . ?
N4 C36 H36C 109.5 . . ?
H36A C36 H36B 109.5 . . ?
H36A C36 H36C 109.5 . . ?
H36B C36 H36C 109.5 . . ?
C11 C12 H12 120.8 . . ?
C11 C12 C13 118.3(3) . . ?
C13 C12 H12 120.8 . . ?
C30 C31 H31 119.7 . . ?
C32 C31 C30 120.6(2) . . ?
C32 C31 H31 119.7 . . ?
C22 C21 H21A 109.5 . . ?
C22 C21 H21B 109.5 . . ?
C22 C21 H21C 109.5 . . ?
H21A C21 H21B 109.5 . . ?
H21A C21 H21C 109.5 . . ?
H21B C21 H21C 109.5 . . ?
C12 C13 H13 119.4 . . ?
C14 C13 C12 121.2(3) . . ?
C14 C13 H13 119.4 . . ?
C15 C14 H14 119.1 . . ?
C13 C14 C15 121.8(3) . . ?
C13 C14 H14 119.1 . . ?
C4 C1 H1A 109.5 . . ?
C4 C1 H1B 109.5 . . ?
C4 C1 H1C 109.5 . . ?
H1A C1 H1B 109.5 . . ?
H1A C1 H1C 109.5 . . ?
H1B C1 H1C 109.5 . . ?
C22 C20 H20A 109.5 . . ?
C22 C20 H20B 109.5 . . ?
C22 C20 H20C 109.5 . . ?
H20A C20 H20B 109.5 . . ?
H20A C20 H20C 109.5 . . ?
H20B C20 H20C 109.5 . . ?
C22 C19 H19A 109.5 . . ?
C22 C19 H19B 109.5 . . ?
C22 C19 H19C 109.5 . . ?
H19A C19 H19B 109.5 . . ?
H19A C19 H19C 109.5 . . ?
H19B C19 H19C 109.5 . . ?

loop_
_geom_bond_atom_site_label_1
_geom_bond_atom_site_label_2
_geom_bond_distance
_geom_bond_site_symmetry_2
_geom_bond_publ_flag
O1 C5 1.341(2) . ?
O1 C4 1.462(2) . ?
O2 C5 1.212(2) . ?
O5 C23 1.341(2) . ?
O5 C22 1.454(2) . ?
O4 C23 1.211(2) . ?
N3 H3 0.8600 . ?
N3 C23 1.335(2) . ?
N3 C24 1.445(3) . ?
F2 C10 1.322(3) . ?
N1 H1 0.8600 . ?
N1 C5 1.332(2) . ?
N1 C6 1.432(3) . ?
F6 C28 1.331(3) . ?
N2 C16 1.393(3) . ?
N2 C18 1.350(3) . ?
N2 C17 1.448(3) . ?
F4 C28 1.323(4) . ?
F1 C10 1.330(4) . ?
N4 C34 1.397(3) . ?
N4 C35 1.351(3) . ?
N4 C36 1.459(3) . ?
F3 C10 1.334(4) . ?
O3 C18 1.215(3) . ?
O6 C35 1.214(3) . ?
F5 C28 1.339(4) . ?
C16 C11 1.373(3) . ?
C16 C15 1.385(3) . ?
C29 C34 1.384(3) . ?
C29 C27 1.509(3) . ?
C29 C30 1.378(3) . ?
C34 C33 1.375(3) . ?
C27 C35 1.543(3) . ?
C27 C26 1.538(3) . ?
C27 C28 1.523(4) . ?
C4 C3 1.515(3) . ?
C4 C2 1.499(3) . ?
C4 C1 1.510(3) . ?
C24 H24A 0.9700 . ?
C24 H24B 0.9700 . ?
C24 C25 1.521(3) . ?
C18 C9 1.540(3) . ?
C9 C11 1.504(3) . ?
C9 C8 1.535(3) . ?
C9 C10 1.515(3) . ?
C11 C12 1.389(3) . ?
C25 H25A 0.9700 . ?
C25 H25B 0.9700 . ?
C25 C26 1.510(3) . ?
C7 H7A 0.9700 . ?
C7 H7B 0.9700 . ?
C7 C6 1.513(3) . ?
C7 C8 1.526(3) . ?
C6 H6A 0.9700 . ?
C6 H6B 0.9700 . ?
C30 H30 0.9300 . ?
C30 C31 1.376(4) . ?
C22 C21 1.512(3) . ?
C22 C20 1.492(4) . ?
C22 C19 1.511(4) . ?
C33 H33 0.9300 . ?
C33 C32 1.379(4) . ?
C26 H26A 0.9700 . ?
C26 H26B 0.9700 . ?
C8 H8A 0.9700 . ?
C8 H8B 0.9700 . ?
C3 H3A 0.9600 . ?
C3 H3B 0.9600 . ?
C3 H3C 0.9600 . ?
C15 H15 0.9300 . ?
C15 C14 1.365(5) . ?
C2 H2A 0.9600 . ?
C2 H2B 0.9600 . ?
C2 H2C 0.9600 . ?
C32 H32 0.9300 . ?
C32 C31 1.370(5) . ?
C17 H17A 0.9600 . ?
C17 H17B 0.9600 . ?
C17 H17C 0.9600 . ?
C36 H36A 0.9600 . ?
C36 H36B 0.9600 . ?
C36 H36C 0.9600 . ?
C12 H12 0.9300 . ?
C12 C13 1.391(5) . ?
C31 H31 0.9300 . ?
C21 H21A 0.9600 . ?
C21 H21B 0.9600 . ?
C21 H21C 0.9600 . ?
C13 H13 0.9300 . ?
C13 C14 1.349(5) . ?
C14 H14 0.9300 . ?
C1 H1A 0.9600 . ?
C1 H1B 0.9600 . ?
C1 H1C 0.9600 . ?
C20 H20A 0.9600 . ?
C20 H20B 0.9600 . ?
C20 H20C 0.9600 . ?
C19 H19A 0.9600 . ?
C19 H19B 0.9600 . ?
C19 H19C 0.9600 . ?
